data_7224893
loop_
_publ_author_name
'Raghav, Neera'
'Jangra, Suman'
'Kumar, Ajay'
'Bhattacharyya, Shalmoli'
'Wadhwa, Deepak'
'Sindhu, Jayant'

_publ_section_title
;
 Cathepsin B, H and L inhibitors as cell proliferating agents: design,
 synthesis, computational and pharmacological studies of some novel
 2-(2-naphthoyl)-6,6-dimethyl-3-aryl-2,3,6,7-tetrahydrobenzofuran-4(5H)-ones
;
_journal_issue 41
_journal_name_full 'RSC Adv.'
_journal_page_first 34588
_journal_paper_doi 10.1039/C6RA06480A
_journal_volume 6
_journal_year 2016
_chemical_formula_moiety 'C28 H26 O4'
_chemical_formula_sum 'C28 H26 O4'
_chemical_formula_weight 426.50
_chemical_melting_point 330
_chemical_name_common Furan
_chemical_name_systematic
;
 2-(2-naphthoyl)-3-(4-methoxyphenyl)-6,
6-dimethyl-2,3,6,7-tetrahydrobenzofuran-4(5H)-one
;
_space_group_IT_number 19
_symmetry_cell_setting orthorhombic
_symmetry_space_group_name_Hall 'P 2ac 2ab'
_symmetry_space_group_name_H-M 'P 21 21 21'
_atom_sites_solution_hydrogens geom
_atom_sites_solution_primary direct
_atom_sites_solution_secondary difmap
_audit_creation_method SHELXL-97
_audit_update_record
;
2013-12-20 deposited with the CCDC.
2016-03-18 downloaded from the CCDC.
;
_cell_angle_alpha 90.00
_cell_angle_beta 90.00
_cell_angle_gamma 90.00
_cell_formula_units_Z 4
_cell_length_a 5.5906(6)
_cell_length_b 18.9078(19)
_cell_length_c 21.3233(17)
_cell_measurement_reflns_used 2101
_cell_measurement_temperature 293(2)
_cell_measurement_theta_max 29.1575
_cell_measurement_theta_min 2.8739
_cell_volume 2254.0(4)
_computing_cell_refinement 'SHELXL-97 (Sheldrick, 1997)'
_computing_molecular_graphics ortep
_computing_structure_refinement 'SHELXL-97 (Sheldrick, 1997)'
_diffrn_ambient_temperature 293(2)
_diffrn_detector_area_resol_mean 15.9853
_diffrn_measured_fraction_theta_full 0.998
_diffrn_measured_fraction_theta_max 0.998
_diffrn_measurement_device_type 'Xcalibur, Sapphire3'
_diffrn_measurement_method '\w scans'
_diffrn_radiation_monochromator graphite
_diffrn_radiation_source 'fine-focus sealed tube'
_diffrn_radiation_type MoK\a
_diffrn_radiation_wavelength 0.71073
_diffrn_reflns_av_R_equivalents 0.0569
_diffrn_reflns_av_sigmaI/netI 0.0687
_diffrn_reflns_limit_h_max 6
_diffrn_reflns_limit_h_min -6
_diffrn_reflns_limit_k_max 20
_diffrn_reflns_limit_k_min -22
_diffrn_reflns_limit_l_max 25
_diffrn_reflns_limit_l_min -25
_diffrn_reflns_number 15713
_diffrn_reflns_theta_full 25.00
_diffrn_reflns_theta_max 25.00
_diffrn_reflns_theta_min 2.88
_exptl_absorpt_coefficient_mu 0.083
_exptl_absorpt_correction_T_max 0.992
_exptl_absorpt_correction_T_min 0.988
_exptl_crystal_colour colorless
_exptl_crystal_density_diffrn 1.263
_exptl_crystal_density_method 'not measured'
_exptl_crystal_description 'needle shaped'
_exptl_crystal_F_000 904
_exptl_crystal_size_max 0.14
_exptl_crystal_size_mid 0.12
_exptl_crystal_size_min 0.10
_refine_diff_density_max 0.141
_refine_diff_density_min -0.185
_refine_diff_density_rms 0.041
_refine_ls_abs_structure_details 'Flack H D (1983), Acta Cryst. A39, 876-881'
_refine_ls_abs_structure_Flack -1.9(17)
_refine_ls_extinction_method none
_refine_ls_goodness_of_fit_ref 0.869
_refine_ls_hydrogen_treatment mixed
_refine_ls_matrix_type full
_refine_ls_number_parameters 289
_refine_ls_number_reflns 3982
_refine_ls_number_restraints 0
_refine_ls_restrained_S_all 0.869
_refine_ls_R_factor_all 0.0882
_refine_ls_R_factor_gt 0.0543
_refine_ls_shift/su_max 0.047
_refine_ls_shift/su_mean 0.008
_refine_ls_structure_factor_coef Fsqd
_refine_ls_weighting_details 'calc w=1/[\s^2^(Fo^2^)+(0.0750P)^2^+0.0000P] where P=(Fo^2^+2Fc^2^)/3'
_refine_ls_weighting_scheme calc
_refine_ls_wR_factor_gt 0.1137
_refine_ls_wR_factor_ref 0.1290
_reflns_number_gt 2802
_reflns_number_total 3982
_reflns_threshold_expression >2sigma(I)
_cod_data_source_file c6ra06480a2.cif
_cod_data_source_block shelxl
_cod_database_code 7224893

loop_
_symmetry_equiv_pos_as_xyz
'x, y, z'
'-x+1/2, -y, z+1/2'
'-x, y+1/2, -z+1/2'
'x+1/2, -y+1/2, -z'

loop_
_atom_site_label
_atom_site_type_symbol
_atom_site_fract_x
_atom_site_fract_y
_atom_site_fract_z
_atom_site_U_iso_or_equiv
_atom_site_adp_type
_atom_site_occupancy
_atom_site_symmetry_multiplicity
_atom_site_calc_flag
_atom_site_refinement_flags
C41 C -0.4839(6) 0.34511(18) -0.07684(14) 0.0584(9) Uani 1 1 d .
H41A H -0.5620 0.3746 -0.1073 0.088 Uiso 1 1 calc R
H41B H -0.6005 0.3267 -0.0481 0.088 Uiso 1 1 calc R
H41C H -0.4054 0.3066 -0.0978 0.088 Uiso 1 1 calc R
C42 C -0.1136(6) 0.41764(18) -0.08682(12) 0.0526(9) Uani 1 1 d .
H42A H -0.1916 0.4474 -0.1170 0.079 Uiso 1 1 calc R
H42B H -0.0371 0.3790 -0.1080 0.079 Uiso 1 1 calc R
H42C H 0.0041 0.4446 -0.0644 0.079 Uiso 1 1 calc R
C49 C -0.1608(8) 0.38500(19) 0.39789(14) 0.0772(12) Uani 1 1 d .
H49A H -0.1312 0.3781 0.4418 0.116 Uiso 1 1 calc R
H49B H -0.1575 0.3401 0.3768 0.116 Uiso 1 1 calc R
H49C H -0.3149 0.4065 0.3923 0.116 Uiso 1 1 calc R
C3 C 0.2052(6) 0.50214(16) 0.22340(12) 0.0436(7) Uani 1 1 d .
H3 H 0.3340 0.5281 0.2082 0.052 Uiso 1 1 calc R
O3 O -0.3050(4) 0.55085(10) 0.05692(8) 0.0469(5) Uani 1 1 d .
C28 C 0.2086(6) 0.66806(15) 0.10787(11) 0.0400(7) Uani 1 1 d .
C4 C -0.1738(6) 0.42470(17) 0.26970(12) 0.0482(8) Uani 1 1 d .
H4 H -0.3022 0.3985 0.2848 0.058 Uiso 1 1 calc R
C26 C 0.5610(6) 0.74106(17) 0.11369(14) 0.0531(9) Uani 1 1 d .
H26 H 0.6878 0.7635 0.0937 0.064 Uiso 1 1 calc R
C6 C 0.0264(5) 0.48152(15) 0.18256(11) 0.0354(7) Uani 1 1 d .
O2 O 0.0436(5) 0.63296(13) 0.01092(9) 0.0777(8) Uani 1 1 d .
C15 C 0.0419(6) 0.62672(15) 0.06751(12) 0.0472(8) Uani 1 1 d .
O1 O 0.1628(4) 0.35097(11) 0.07679(9) 0.0538(6) Uani 1 1 d .
C7 C 0.0343(5) 0.50324(14) 0.11375(11) 0.0374(7) Uani 1 1 d .
H7 H 0.2011 0.5113 0.1015 0.045 Uiso 1 1 calc R
C24 C 0.3404(6) 0.71301(16) 0.20915(12) 0.0444(8) Uani 1 1 d .
C10 C -0.0140(6) 0.38033(15) 0.05399(11) 0.0394(7) Uani 1 1 d .
C5 C -0.1614(6) 0.44295(17) 0.20675(12) 0.0459(8) Uani 1 1 d .
H5 H -0.2838 0.4287 0.1800 0.055 Uiso 1 1 calc R
C14 C -0.2645(5) 0.48315(15) 0.03935(11) 0.0368(7) Uani 1 1 d .
C8 C -0.1144(5) 0.57144(15) 0.09951(12) 0.0419(7) Uani 1 1 d .
H8 H -0.1819 0.5906 0.1384 0.050 Uiso 1 1 calc R
C27 C 0.4027(6) 0.70321(16) 0.07957(12) 0.0469(8) Uani 1 1 d .
H27 H 0.4224 0.7003 0.0363 0.056 Uiso 1 1 calc R
C29 C 0.1797(6) 0.67383(16) 0.17173(12) 0.0452(8) Uani 1 1 d .
H29 H 0.0509 0.6513 0.1908 0.054 Uiso 1 1 calc R
C30 C 0.3109(7) 0.72056(18) 0.27500(13) 0.0599(10) Uani 1 1 d .
H30 H 0.1829 0.6986 0.2949 0.072 Uiso 1 1 calc R
C11 C -0.1788(6) 0.34190(16) 0.00907(12) 0.0461(8) Uani 1 1 d .
H11A H -0.3029 0.3186 0.0332 0.055 Uiso 1 1 calc R
H11B H -0.0876 0.3054 -0.0122 0.055 Uiso 1 1 calc R
C13 C -0.4267(5) 0.45036(15) -0.00748(11) 0.0392(7) Uani 1 1 d .
H13A H -0.4749 0.4855 -0.0381 0.047 Uiso 1 1 calc R
H13B H -0.5693 0.4329 0.0133 0.047 Uiso 1 1 calc R
C25 C 0.5360(6) 0.74695(15) 0.17981(13) 0.0454(8) Uani 1 1 d .
O4 O 0.0195(5) 0.43000(12) 0.37217(8) 0.0621(7) Uani 1 1 d .
C2 C 0.1970(6) 0.48508(16) 0.28637(12) 0.0481(8) Uani 1 1 d .
H2 H 0.3185 0.4998 0.3131 0.058 Uiso 1 1 calc R
C33 C 0.6958(7) 0.78632(18) 0.21792(16) 0.0626(9) Uani 1 1 d .
H33 H 0.8271 0.8082 0.1994 0.075 Uiso 1 1 calc R
C12 C -0.2985(5) 0.38886(15) -0.04072(12) 0.0406(7) Uani 1 1 d .
C9 C -0.0786(5) 0.45225(15) 0.06826(11) 0.0349(7) Uani 1 1 d .
C32 C 0.6622(8) 0.79284(19) 0.28054(16) 0.0687(11) Uani 1 1 d .
H32 H 0.7683 0.8195 0.3044 0.082 Uiso 1 1 calc R
C1 C 0.0068(6) 0.44586(16) 0.30951(11) 0.0444(8) Uani 1 1 d .
C31 C 0.4686(8) 0.75965(19) 0.30909(15) 0.0678(11) Uani 1 1 d .
H31 H 0.4467 0.7642 0.3521 0.081 Uiso 1 1 calc R

loop_
_atom_site_aniso_label
_atom_site_aniso_U_11
_atom_site_aniso_U_22
_atom_site_aniso_U_33
_atom_site_aniso_U_23
_atom_site_aniso_U_13
_atom_site_aniso_U_12
C41 0.059(2) 0.054(2) 0.0620(18) -0.0182(16) -0.0138(19) -0.0008(19)
C42 0.052(2) 0.065(2) 0.0406(15) 0.0020(15) 0.0038(16) 0.0033(17)
C49 0.122(3) 0.065(3) 0.0443(17) 0.0060(16) 0.021(2) -0.010(3)
C3 0.0444(17) 0.0432(19) 0.0433(15) 0.0046(13) -0.0046(16) -0.0088(15)
O3 0.0490(12) 0.0379(13) 0.0536(11) -0.0099(10) -0.0161(11) 0.0047(11)
C28 0.056(2) 0.0309(17) 0.0333(13) 0.0032(12) -0.0013(16) -0.0028(15)
C4 0.0478(19) 0.051(2) 0.0461(16) 0.0050(14) 0.0059(17) -0.0061(17)
C26 0.054(2) 0.047(2) 0.0579(19) -0.0027(15) 0.0082(19) -0.0087(17)
C6 0.0336(16) 0.0365(16) 0.0362(13) -0.0005(12) -0.0015(14) -0.0014(14)
O2 0.109(2) 0.0893(19) 0.0353(11) 0.0122(11) -0.0165(14) -0.0376(17)
C15 0.061(2) 0.0398(18) 0.0406(16) 0.0010(13) -0.0092(17) -0.0051(17)
O1 0.0593(14) 0.0504(14) 0.0516(12) 0.0048(10) -0.0101(12) 0.0117(12)
C7 0.0358(15) 0.0426(18) 0.0338(13) 0.0020(12) 0.0004(14) -0.0040(14)
C24 0.060(2) 0.0355(18) 0.0377(14) 0.0023(13) -0.0094(17) -0.0006(17)
C10 0.0468(18) 0.0404(18) 0.0309(13) 0.0068(12) 0.0027(15) 0.0030(16)
C5 0.0423(18) 0.052(2) 0.0430(15) -0.0040(14) -0.0093(16) -0.0016(17)
C14 0.0395(17) 0.0340(17) 0.0370(14) -0.0046(12) 0.0025(14) -0.0019(15)
C8 0.051(2) 0.0385(17) 0.0365(13) -0.0059(12) -0.0091(15) -0.0044(15)
C27 0.067(2) 0.0384(18) 0.0357(14) -0.0044(13) -0.0001(17) -0.0055(18)
C29 0.056(2) 0.0389(19) 0.0406(15) 0.0045(13) -0.0040(16) -0.0096(16)
C30 0.080(2) 0.057(2) 0.0434(17) 0.0014(15) -0.0066(19) -0.010(2)
C11 0.0588(19) 0.0334(18) 0.0461(15) -0.0022(13) -0.0043(16) -0.0011(16)
C13 0.0382(16) 0.0398(18) 0.0396(13) -0.0015(12) -0.0039(14) -0.0022(14)
C25 0.053(2) 0.0303(16) 0.0533(17) -0.0035(13) -0.0100(18) -0.0029(16)
O4 0.0946(19) 0.0601(15) 0.0316(9) 0.0013(10) 0.0020(12) -0.0079(14)
C2 0.058(2) 0.0449(19) 0.0417(15) -0.0022(13) -0.0151(17) -0.0050(18)
C33 0.063(2) 0.049(2) 0.076(2) -0.0105(17) -0.005(2) -0.011(2)
C12 0.0442(17) 0.0381(18) 0.0395(14) -0.0047(12) -0.0042(15) 0.0015(15)
C9 0.0389(16) 0.0355(17) 0.0304(12) -0.0016(12) -0.0043(14) 0.0011(14)
C32 0.083(3) 0.053(2) 0.070(2) -0.0149(18) -0.026(2) -0.001(2)
C1 0.061(2) 0.0413(18) 0.0313(13) -0.0014(12) 0.0024(16) 0.0021(18)
C31 0.097(3) 0.060(2) 0.0466(17) -0.0058(16) -0.023(2) -0.001(2)

loop_
_atom_type_symbol
_atom_type_description
_atom_type_scat_dispersion_real
_atom_type_scat_dispersion_imag
_atom_type_scat_source
C C 0.0033 0.0016 'International Tables Vol C Tables 4.2.6.8 and 6.1.1.4'
H H 0.0000 0.0000 'International Tables Vol C Tables 4.2.6.8 and 6.1.1.4'
O O 0.0106 0.0060 'International Tables Vol C Tables 4.2.6.8 and 6.1.1.4'

loop_
_geom_angle_atom_site_label_1
_geom_angle_atom_site_label_2
_geom_angle_atom_site_label_3
_geom_angle
C12 C41 H41A 109.5
C12 C41 H41B 109.5
H41A C41 H41B 109.5
C12 C41 H41C 109.5
H41A C41 H41C 109.5
H41B C41 H41C 109.5
C12 C42 H42A 109.5
C12 C42 H42B 109.5
H42A C42 H42B 109.5
C12 C42 H42C 109.5
H42A C42 H42C 109.5
H42B C42 H42C 109.5
O4 C49 H49A 109.5
O4 C49 H49B 109.5
H49A C49 H49B 109.5
O4 C49 H49C 109.5
H49A C49 H49C 109.5
H49B C49 H49C 109.5
C6 C3 C2 121.5(3)
C6 C3 H3 119.2
C2 C3 H3 119.3
C14 O3 C8 107.7(2)
C29 C28 C27 118.5(3)
C29 C28 C15 122.7(3)
C27 C28 C15 118.8(2)
C1 C4 C5 119.2(3)
C1 C4 H4 120.4
C5 C4 H4 120.4
C27 C26 C25 120.7(3)
C27 C26 H26 119.6
C25 C26 H26 119.6
C5 C6 C3 117.7(2)
C5 C6 C7 121.7(2)
C3 C6 C7 120.6(2)
O2 C15 C28 121.2(3)
O2 C15 C8 121.1(3)
C28 C15 C8 117.4(2)
C9 C7 C6 115.8(2)
C9 C7 C8 100.3(2)
C6 C7 C8 113.2(2)
C9 C7 H7 109.0
C6 C7 H7 109.0
C8 C7 H7 109.0
C29 C24 C25 118.7(2)
C29 C24 C30 122.5(3)
C25 C24 C30 118.8(3)
O1 C10 C9 122.9(3)
O1 C10 C11 121.4(3)
C9 C10 C11 115.7(3)
C6 C5 C4 122.1(3)
C6 C5 H5 118.9
C4 C5 H5 119.0
C9 C14 O3 114.5(2)
C9 C14 C13 126.9(3)
O3 C14 C13 118.6(2)
O3 C8 C15 108.9(2)
O3 C8 C7 106.9(2)
C15 C8 C7 110.3(2)
O3 C8 H8 110.2
C15 C8 H8 110.2
C7 C8 H8 110.2
C26 C27 C28 121.6(3)
C26 C27 H27 119.2
C28 C27 H27 119.2
C28 C29 C24 121.8(3)
C28 C29 H29 119.1
C24 C29 H29 119.1
C31 C30 C24 120.5(4)
C31 C30 H30 119.8
C24 C30 H30 119.8
C10 C11 C12 115.1(2)
C10 C11 H11A 108.5
C12 C11 H11A 108.5
C10 C11 H11B 108.5
C12 C11 H11B 108.5
H11A C11 H11B 107.5
C14 C13 C12 109.9(2)
C14 C13 H13A 109.7
C12 C13 H13A 109.7
C14 C13 H13B 109.7
C12 C13 H13B 109.7
H13A C13 H13B 108.2
C24 C25 C33 118.1(3)
C24 C25 C26 118.7(3)
C33 C25 C26 123.2(3)
C1 O4 C49 117.9(3)
C3 C2 C1 119.7(3)
C3 C2 H2 120.1
C1 C2 H2 120.1
C32 C33 C25 121.7(4)
C32 C33 H33 119.2
C25 C33 H33 119.2
C42 C12 C13 110.0(3)
C42 C12 C41 109.1(2)
C13 C12 C41 108.9(2)
C42 C12 C11 110.8(2)
C13 C12 C11 108.7(2)
C41 C12 C11 109.2(3)
C14 C9 C10 120.6(3)
C14 C9 C7 110.0(2)
C10 C9 C7 129.5(3)
C33 C32 C31 119.9(4)
C33 C32 H32 120.0
C31 C32 H32 120.0
O4 C1 C4 125.1(3)
O4 C1 C2 115.1(3)
C4 C1 C2 119.8(2)
C30 C31 C32 121.0(3)
C30 C31 H31 119.5
C32 C31 H31 119.5

loop_
_geom_bond_atom_site_label_1
_geom_bond_atom_site_label_2
_geom_bond_distance
C41 C12 1.534(4)
C41 H41A 0.9600
C41 H41B 0.9600
C41 H41C 0.9600
C42 C12 1.527(4)
C42 H42A 0.9600
C42 H42B 0.9600
C42 H42C 0.9600
C49 O4 1.428(4)
C49 H49A 0.9600
C49 H49B 0.9600
C49 H49C 0.9600
C3 C6 1.382(4)
C3 C2 1.382(4)
C3 H3 0.9300
O3 C14 1.353(3)
O3 C8 1.453(3)
C28 C29 1.376(3)
C28 C27 1.408(4)
C28 C15 1.490(4)
C4 C1 1.378(4)
C4 C5 1.388(4)
C4 H4 0.9300
C26 C27 1.351(4)
C26 C25 1.421(4)
C26 H26 0.9300
C6 C5 1.379(4)
C6 C7 1.524(3)
O2 C15 1.212(3)
C15 C8 1.524(4)
O1 C10 1.234(3)
C7 C9 1.507(4)
C7 C8 1.564(4)
C7 H7 0.9800
C24 C29 1.412(4)
C24 C25 1.414(4)
C24 C30 1.421(4)
C10 C9 1.439(4)
C10 C11 1.514(4)
C5 H5 0.9300
C14 C9 1.342(4)
C14 C13 1.484(3)
C8 H8 0.9800
C27 H27 0.9300
C29 H29 0.9300
C30 C31 1.361(5)
C30 H30 0.9300
C11 C12 1.537(4)
C11 H11A 0.9700
C11 H11B 0.9700
C13 C12 1.539(4)
C13 H13A 0.9700
C13 H13B 0.9700
C25 C33 1.419(4)
O4 C1 1.371(3)
C2 C1 1.387(4)
C2 H2 0.9300
C33 C32 1.354(4)
C33 H33 0.9300
C32 C31 1.391(5)
C32 H32 0.9300
C31 H31 0.9300

loop_
_geom_torsion_atom_site_label_1
_geom_torsion_atom_site_label_2
_geom_torsion_atom_site_label_3
_geom_torsion_atom_site_label_4
_geom_torsion
C2 C3 C6 C5 -0.2(4)
C2 C3 C6 C7 177.7(3)
C29 C28 C15 O2 166.0(3)
C27 C28 C15 O2 -13.4(5)
C29 C28 C15 C8 -19.5(4)
C27 C28 C15 C8 161.0(3)
C5 C6 C7 C9 -32.7(4)
C3 C6 C7 C9 149.6(3)
C5 C6 C7 C8 82.4(3)
C3 C6 C7 C8 -95.4(3)
C3 C6 C5 C4 -0.2(4)
C7 C6 C5 C4 -178.1(3)
C1 C4 C5 C6 0.2(5)
C8 O3 C14 C9 4.8(3)
C8 O3 C14 C13 -176.4(2)
C14 O3 C8 C15 111.5(2)
C14 O3 C8 C7 -7.7(3)
O2 C15 C8 O3 -20.6(4)
C28 C15 C8 O3 164.9(2)
O2 C15 C8 C7 96.4(4)
C28 C15 C8 C7 -78.1(3)
C9 C7 C8 O3 7.4(2)
C6 C7 C8 O3 -116.6(2)
C9 C7 C8 C15 -110.9(2)
C6 C7 C8 C15 125.1(2)
C25 C26 C27 C28 -0.3(5)
C29 C28 C27 C26 1.0(5)
C15 C28 C27 C26 -179.5(3)
C27 C28 C29 C24 -0.8(5)
C15 C28 C29 C24 179.7(3)
C25 C24 C29 C28 -0.1(5)
C30 C24 C29 C28 178.8(3)
C29 C24 C30 C31 -179.1(3)
C25 C24 C30 C31 -0.2(5)
O1 C10 C11 C12 -148.6(3)
C9 C10 C11 C12 31.8(3)
C9 C14 C13 C12 -24.8(4)
O3 C14 C13 C12 156.6(2)
C29 C24 C25 C33 179.8(3)
C30 C24 C25 C33 0.8(4)
C29 C24 C25 C26 0.9(5)
C30 C24 C25 C26 -178.1(3)
C27 C26 C25 C24 -0.7(5)
C27 C26 C25 C33 -179.6(3)
C6 C3 C2 C1 0.6(5)
C24 C25 C33 C32 -1.2(5)
C26 C25 C33 C32 177.7(3)
C14 C13 C12 C42 -73.8(3)
C14 C13 C12 C41 166.7(2)
C14 C13 C12 C11 47.7(3)
C10 C11 C12 C42 67.3(3)
C10 C11 C12 C13 -53.8(3)
C10 C11 C12 C41 -172.5(2)
O3 C14 C9 C10 -179.7(2)
C13 C14 C9 C10 1.6(4)
O3 C14 C9 C7 0.4(3)
C13 C14 C9 C7 -178.3(2)
O1 C10 C9 C14 176.0(2)
C11 C10 C9 C14 -4.4(4)
O1 C10 C9 C7 -4.2(4)
C11 C10 C9 C7 175.4(2)
C6 C7 C9 C14 117.3(3)
C8 C7 C9 C14 -4.9(3)
C6 C7 C9 C10 -62.6(4)
C8 C7 C9 C10 175.3(3)
C25 C33 C32 C31 0.9(6)
C49 O4 C1 C4 3.5(5)
C49 O4 C1 C2 -175.1(3)
C5 C4 C1 O4 -178.3(3)
C5 C4 C1 C2 0.2(5)
C3 C2 C1 O4 178.1(3)
C3 C2 C1 C4 -0.6(5)
C24 C30 C31 C32 -0.2(6)
C33 C32 C31 C30 -0.1(6)
